data_7156505
loop_
_publ_author_name
'Sun, Shaofa'
'Chen, Rongxing'
'Wang, Gangqiang'
'Wang, Jian'

_publ_section_title
;
 Sodium carbonate promoted [3 + 2] annulation of \a-halohydroxamates and
 isocyanates.
;
_journal_issue 43
_journal_name_full 'Organic &amp; biomolecular chemistry'
_journal_page_first 8011
_journal_page_last 8014
_journal_paper_doi 10.1039/c8ob02321b
_journal_volume 16
_journal_year 2018
_chemical_formula_sum 'C18 H15 F3 N2 O3'
_chemical_formula_weight 364.32
_space_group_crystal_system orthorhombic
_space_group_IT_number 61
_space_group_name_Hall '-P 2ac 2ab'
_space_group_name_H-M_alt 'P b c a'
_symmetry_space_group_name_Hall '-P 2ac 2ab'
_symmetry_space_group_name_H-M 'P b c a'
_atom_sites_solution_hydrogens geom
_audit_creation_method SHELXL-2014/7
_audit_update_record
;
2018-09-30 deposited with the CCDC.
2018-10-11 downloaded from the CCDC.
;
_cell_angle_alpha 90
_cell_angle_beta 90
_cell_angle_gamma 90
_cell_formula_units_Z 8
_cell_length_a 17.298(2)
_cell_length_b 5.9353(8)
_cell_length_c 33.483(4)
_cell_measurement_reflns_used 7124
_cell_measurement_temperature 296(2)
_cell_measurement_theta_max 26.52
_cell_measurement_theta_min 2.35
_cell_volume 3437.7(7)
_computing_cell_refinement 'Bruker SAINT'
_computing_data_collection 'Bruker APEX2'
_computing_data_reduction 'Bruker SAINT'
_computing_molecular_graphics 'Bruker SHELXTL'
_computing_publication_material 'Bruker SHELXTL'
_computing_structure_refinement 'SHELXL-2014/7 (Sheldrick, 2014)'
_computing_structure_solution 'SHELXS-97 (Sheldrick, 2008)'
_diffrn_ambient_temperature 296(2)
_diffrn_measured_fraction_theta_full 0.999
_diffrn_measured_fraction_theta_max 0.999
_diffrn_measurement_device_type 'Bruker APEX-II CCD'
_diffrn_measurement_method '\f and \w scans'
_diffrn_radiation_type MoK\a
_diffrn_radiation_wavelength 0.71073
_diffrn_reflns_av_R_equivalents 0.1016
_diffrn_reflns_av_unetI/netI 0.0470
_diffrn_reflns_Laue_measured_fraction_full 0.999
_diffrn_reflns_Laue_measured_fraction_max 0.999
_diffrn_reflns_limit_h_max 20
_diffrn_reflns_limit_h_min -21
_diffrn_reflns_limit_k_max 7
_diffrn_reflns_limit_k_min -7
_diffrn_reflns_limit_l_max 41
_diffrn_reflns_limit_l_min -39
_diffrn_reflns_number 25163
_diffrn_reflns_point_group_measured_fraction_full 0.999
_diffrn_reflns_point_group_measured_fraction_max 0.999
_diffrn_reflns_theta_full 25.242
_diffrn_reflns_theta_max 25.995
_diffrn_reflns_theta_min 1.693
_exptl_absorpt_coefficient_mu 0.118
_exptl_absorpt_correction_type none
_exptl_crystal_colour colorless
_exptl_crystal_density_diffrn 1.408
_exptl_crystal_description block
_exptl_crystal_F_000 1504
_exptl_crystal_size_max 0.120
_exptl_crystal_size_mid 0.100
_exptl_crystal_size_min 0.100
_refine_diff_density_max 0.291
_refine_diff_density_min -0.208
_refine_diff_density_rms 0.050
_refine_ls_extinction_method none
_refine_ls_goodness_of_fit_ref 1.038
_refine_ls_hydrogen_treatment constr
_refine_ls_matrix_type full
_refine_ls_number_parameters 264
_refine_ls_number_reflns 3381
_refine_ls_number_restraints 55
_refine_ls_restrained_S_all 1.126
_refine_ls_R_factor_all 0.0691
_refine_ls_R_factor_gt 0.0529
_refine_ls_shift/su_max 0.004
_refine_ls_shift/su_mean 0.000
_refine_ls_structure_factor_coef Fsqd
_refine_ls_weighting_details 'w=1/[\s^2^(Fo^2^)+(0.0728P)^2^+0.8067P] where P=(Fo^2^+2Fc^2^)/3'
_refine_ls_weighting_scheme calc
_refine_ls_wR_factor_gt 0.1351
_refine_ls_wR_factor_ref 0.1451
_reflns_Friedel_coverage 0.000
_reflns_number_gt 2596
_reflns_number_total 3381
_reflns_threshold_expression 'I > 2\s(I)'
_cod_data_source_file c8ob02321b2.cif
_cod_data_source_block T
_cod_depositor_comments 'Adding full bibliography for 7156505.cif.'
_cod_original_cell_volume 3437.7(8)
_cod_database_code 7156505
_shelx_shelxl_version_number 2014/7
_shelx_space_group_comment
; 
The symmetry employed for this shelxl refinement is uniquely defined 
by the following loop, which should always be used as a source of 
symmetry information in preference to the above space-group names. 
They are only intended as comments. 
;
_shelx_estimated_absorpt_t_min 0.986
_shelx_estimated_absorpt_t_max 0.988

loop_
_space_group_symop_operation_xyz
'x, y, z'
'x+1/2, -y+1/2, -z'
'-x, y+1/2, -z+1/2'
'-x+1/2, -y, z+1/2'
'-x, -y, -z'
'-x-1/2, y-1/2, z'
'x, -y-1/2, z-1/2'
'x-1/2, y, -z-1/2'

loop_
_atom_site_label
_atom_site_type_symbol
_atom_site_fract_x
_atom_site_fract_y
_atom_site_fract_z
_atom_site_U_iso_or_equiv
_atom_site_adp_type
_atom_site_occupancy
_atom_site_site_symmetry_order
_atom_site_calc_flag
_atom_site_refinement_flags_posn
_atom_site_refinement_flags_adp
_atom_site_refinement_flags_occupancy
_atom_site_disorder_assembly
_atom_site_disorder_group
C1 C 0.1303(3) 0.4819(8) 0.01592(10) 0.1321(15) Uani 1 1 d D U . . .
F1 F 0.1173(11) 0.646(2) -0.0084(3) 0.203(7) Uani 0.447(18) 1 d D U P A 1
F2 F 0.1941(5) 0.378(3) 0.0055(4) 0.168(6) Uani 0.447(18) 1 d D U P A 1
F3 F 0.0735(6) 0.327(2) 0.0098(4) 0.173(5) Uani 0.447(18) 1 d D U P A 1
F1' F 0.0777(5) 0.583(2) -0.0066(3) 0.162(4) Uani 0.553(18) 1 d D U P A 2
F2' F 0.1970(4) 0.532(3) -0.0019(3) 0.198(5) Uani 0.553(18) 1 d D U P A 2
F3' F 0.1194(11) 0.2659(12) 0.0135(3) 0.214(6) Uani 0.553(18) 1 d D U P A 2
C2 C 0.12929(18) 0.5621(5) 0.05821(7) 0.0844(8) Uani 1 1 d D . . . .
C3 C 0.06465(17) 0.6600(6) 0.07438(8) 0.0871(8) Uani 1 1 d . . . . .
H3 H 0.0209 0.6805 0.0586 0.104 Uiso 1 1 calc R U . . .
C4 C 0.06383(13) 0.7284(4) 0.11367(7) 0.0648(6) Uani 1 1 d . . . . .
H4 H 0.0199 0.7970 0.1241 0.078 Uiso 1 1 calc R U . . .
C5 C 0.12783(10) 0.6956(3) 0.13760(5) 0.0423(4) Uani 1 1 d . . . . .
C6 C 0.19291(12) 0.5966(4) 0.12142(6) 0.0575(5) Uani 1 1 d . . . . .
H6 H 0.2368 0.5760 0.1370 0.069 Uiso 1 1 calc R U . . .
C7 C 0.19272(16) 0.5287(5) 0.08228(7) 0.0769(7) Uani 1 1 d . . . . .
H7 H 0.2363 0.4588 0.0718 0.092 Uiso 1 1 calc R U . . .
N1 N 0.12588(8) 0.7628(2) 0.17788(4) 0.0377(3) Uani 1 1 d . . . . .
C8 C 0.06896(9) 0.9230(3) 0.19384(5) 0.0378(4) Uani 1 1 d . . . . .
H8 H 0.0166 0.8719 0.1873 0.045 Uiso 1 1 calc R U . . .
C9 C 0.08159(9) 0.9110(3) 0.23834(5) 0.0397(4) Uani 1 1 d . . . . .
N2 N 0.14156(8) 0.7664(2) 0.24294(4) 0.0425(4) Uani 1 1 d . . . . .
C10 C 0.17068(9) 0.6745(3) 0.20763(5) 0.0372(4) Uani 1 1 d . . . . .
C11 C 0.08096(11) 1.1612(3) 0.17851(6) 0.0482(5) Uani 1 1 d . . . . .
H11A H 0.1325 1.2099 0.1848 0.072 Uiso 1 1 calc R U . . .
H11B H 0.0443 1.2603 0.1910 0.072 Uiso 1 1 calc R U . . .
H11C H 0.0737 1.1640 0.1501 0.072 Uiso 1 1 calc R U . . .
C12 C 0.14750(12) 0.4897(3) 0.29184(6) 0.0498(5) Uani 1 1 d . . . . .
H12A H 0.1834 0.3764 0.2822 0.060 Uiso 1 1 calc R U . . .
H12B H 0.0968 0.4576 0.2808 0.060 Uiso 1 1 calc R U . . .
C13 C 0.14417(10) 0.4845(3) 0.33627(6) 0.0465(4) Uani 1 1 d . . . . .
C14 C 0.11306(12) 0.6609(4) 0.35774(6) 0.0567(5) Uani 1 1 d . . . . .
H14 H 0.0948 0.7878 0.3445 0.068 Uiso 1 1 calc R U . . .
C15 C 0.10889(17) 0.6500(5) 0.39869(7) 0.0791(7) Uani 1 1 d . . . . .
H15 H 0.0875 0.7693 0.4129 0.095 Uiso 1 1 calc R U . . .
C16 C 0.13586(19) 0.4654(6) 0.41871(8) 0.0924(9) Uani 1 1 d . . . . .
H16 H 0.1335 0.4599 0.4464 0.111 Uiso 1 1 calc R U . . .
C17 C 0.16631(17) 0.2888(6) 0.39771(9) 0.0910(9) Uani 1 1 d . . . . .
H17 H 0.1842 0.1622 0.4112 0.109 Uiso 1 1 calc R U . . .
C18 C 0.17064(13) 0.2973(4) 0.35661(8) 0.0683(6) Uani 1 1 d . . . . .
H18 H 0.1914 0.1766 0.3425 0.082 Uiso 1 1 calc R U . . .
O1 O 0.22294(7) 0.5415(2) 0.20605(4) 0.0495(3) Uani 1 1 d . . . . .
O2 O 0.04733(8) 1.0125(2) 0.26403(4) 0.0545(4) Uani 1 1 d . . . . .
O3 O 0.17289(7) 0.7126(2) 0.27944(4) 0.0480(3) Uani 1 1 d . . . . .

loop_
_atom_site_aniso_label
_atom_site_aniso_U_11
_atom_site_aniso_U_22
_atom_site_aniso_U_33
_atom_site_aniso_U_23
_atom_site_aniso_U_13
_atom_site_aniso_U_12
C1 0.153(4) 0.173(4) 0.070(2) -0.043(3) -0.001(3) 0.017(3)
F1 0.318(16) 0.244(10) 0.048(3) 0.024(5) 0.012(8) 0.026(10)
F2 0.183(9) 0.235(11) 0.088(6) -0.086(7) 0.005(5) 0.054(8)
F3 0.195(8) 0.212(11) 0.111(5) -0.098(6) -0.044(5) 0.013(7)
F1' 0.169(6) 0.264(10) 0.053(3) -0.032(4) -0.008(3) -0.029(5)
F2' 0.186(7) 0.326(13) 0.082(4) -0.068(7) 0.055(4) -0.019(8)
F3' 0.361(15) 0.169(6) 0.112(5) -0.090(4) 0.021(9) -0.037(8)
C2 0.107(2) 0.099(2) 0.0473(13) -0.0199(13) 0.0023(13) 0.0057(17)
C3 0.0879(18) 0.119(2) 0.0541(15) -0.0236(14) -0.0188(13) 0.0111(17)
C4 0.0606(13) 0.0832(15) 0.0507(12) -0.0168(11) -0.0099(10) 0.0123(11)
C5 0.0477(10) 0.0362(9) 0.0431(10) -0.0053(7) 0.0013(7) -0.0015(7)
C6 0.0576(12) 0.0647(12) 0.0501(11) -0.0035(9) 0.0064(9) 0.0096(10)
C7 0.0880(17) 0.0874(17) 0.0553(14) -0.0130(12) 0.0166(13) 0.0187(14)
N1 0.0369(7) 0.0343(7) 0.0418(8) -0.0048(6) -0.0024(6) 0.0033(6)
C8 0.0326(8) 0.0360(8) 0.0447(9) -0.0046(7) 0.0003(7) 0.0016(7)
C9 0.0391(9) 0.0321(8) 0.0479(10) -0.0021(7) 0.0040(7) -0.0067(7)
N2 0.0435(8) 0.0458(8) 0.0380(8) 0.0022(6) -0.0015(6) -0.0005(6)
C10 0.0347(8) 0.0318(8) 0.0450(10) 0.0014(7) -0.0008(7) -0.0036(7)
C11 0.0528(11) 0.0386(9) 0.0532(11) 0.0014(8) 0.0027(8) 0.0049(8)
C12 0.0530(11) 0.0463(10) 0.0501(11) 0.0060(8) 0.0063(8) -0.0091(8)
C13 0.0384(9) 0.0524(11) 0.0489(11) 0.0113(8) -0.0012(8) -0.0070(8)
C14 0.0643(13) 0.0553(12) 0.0504(12) 0.0062(9) -0.0024(9) -0.0038(10)
C15 0.0993(19) 0.0851(18) 0.0530(14) -0.0033(12) 0.0043(13) -0.0155(15)
C16 0.111(2) 0.115(2) 0.0512(14) 0.0239(16) -0.0116(14) -0.028(2)
C17 0.0899(19) 0.099(2) 0.084(2) 0.0545(18) -0.0176(16) -0.0084(16)
C18 0.0591(13) 0.0656(14) 0.0802(16) 0.0272(12) 0.0013(11) 0.0031(10)
O1 0.0423(7) 0.0441(7) 0.0621(9) 0.0025(6) -0.0002(6) 0.0088(6)
O2 0.0641(9) 0.0496(8) 0.0499(8) -0.0080(6) 0.0120(6) 0.0034(6)
O3 0.0504(7) 0.0518(8) 0.0417(7) 0.0105(5) -0.0080(5) -0.0153(6)

loop_
_atom_type_symbol
_atom_type_description
_atom_type_scat_dispersion_real
_atom_type_scat_dispersion_imag
_atom_type_scat_source
C C 0.0033 0.0016 'International Tables Vol C Tables 4.2.6.8 and 6.1.1.4'
H H 0.0000 0.0000 'International Tables Vol C Tables 4.2.6.8 and 6.1.1.4'
N N 0.0061 0.0033 'International Tables Vol C Tables 4.2.6.8 and 6.1.1.4'
O O 0.0106 0.0060 'International Tables Vol C Tables 4.2.6.8 and 6.1.1.4'
F F 0.0171 0.0103 'International Tables Vol C Tables 4.2.6.8 and 6.1.1.4'

loop_
_geom_angle_atom_site_label_1
_geom_angle_atom_site_label_2
_geom_angle_atom_site_label_3
_geom_angle
F1 C1 F2 109.6(7)
F3' C1 F1' 108.2(7)
F3' C1 F2' 108.6(6)
F1' C1 F2' 103.8(6)
F1 C1 F3 106.7(7)
F2 C1 F3 104.5(6)
F1 C1 C2 110.9(7)
F3' C1 C2 111.8(6)
F2 C1 C2 114.2(6)
F1' C1 C2 112.7(5)
F2' C1 C2 111.3(5)
F3 C1 C2 110.5(6)
C3 C2 C7 118.7(2)
C3 C2 C1 121.2(3)
C7 C2 C1 120.0(3)
C2 C3 C4 120.7(2)
C2 C3 H3 119.7
C4 C3 H3 119.7
C3 C4 C5 120.3(2)
C3 C4 H4 119.8
C5 C4 H4 119.8
C4 C5 C6 119.08(18)
C4 C5 N1 119.82(16)
C6 C5 N1 121.09(16)
C7 C6 C5 119.9(2)
C7 C6 H6 120.1
C5 C6 H6 120.1
C6 C7 C2 121.3(2)
C6 C7 H7 119.3
C2 C7 H7 119.3
C10 N1 C5 125.20(14)
C10 N1 C8 111.29(13)
C5 N1 C8 123.24(13)
N1 C8 C9 103.42(13)
N1 C8 C11 112.82(14)
C9 C8 C11 110.98(14)
N1 C8 H8 109.8
C9 C8 H8 109.8
C11 C8 H8 109.8
O2 C9 N2 127.68(17)
O2 C9 C8 127.63(16)
N2 C9 C8 104.65(14)
C9 N2 O3 123.36(14)
C9 N2 C10 115.30(14)
O3 N2 C10 121.34(14)
O1 C10 N1 130.29(16)
O1 C10 N2 124.44(16)
N1 C10 N2 105.24(14)
C8 C11 H11A 109.5
C8 C11 H11B 109.5
H11A C11 H11B 109.5
C8 C11 H11C 109.5
H11A C11 H11C 109.5
H11B C11 H11C 109.5
O3 C12 C13 108.40(15)
O3 C12 H12A 110.0
C13 C12 H12A 110.0
O3 C12 H12B 110.0
C13 C12 H12B 110.0
H12A C12 H12B 108.4
C14 C13 C18 118.9(2)
C14 C13 C12 121.34(17)
C18 C13 C12 119.8(2)
C15 C14 C13 120.3(2)
C15 C14 H14 119.9
C13 C14 H14 119.9
C16 C15 C14 120.6(3)
C16 C15 H15 119.7
C14 C15 H15 119.7
C15 C16 C17 119.6(3)
C15 C16 H16 120.2
C17 C16 H16 120.2
C16 C17 C18 120.4(2)
C16 C17 H17 119.8
C18 C17 H17 119.8
C17 C18 C13 120.2(3)
C17 C18 H18 119.9
C13 C18 H18 119.9
N2 O3 C12 110.24(13)

loop_
_geom_bond_atom_site_label_1
_geom_bond_atom_site_label_2
_geom_bond_distance
C1 F1 1.289(8)
C1 F3' 1.298(7)
C1 F2 1.313(7)
C1 F1' 1.325(7)
C1 F2' 1.333(8)
C1 F3 1.360(8)
C1 C2 1.494(4)
C2 C3 1.372(4)
C2 C7 1.376(4)
C3 C4 1.377(3)
C3 H3 0.9300
C4 C5 1.381(3)
C4 H4 0.9300
C5 C6 1.381(3)
C5 N1 1.407(2)
C6 C7 1.371(3)
C6 H6 0.9300
C7 H7 0.9300
N1 C10 1.366(2)
N1 C8 1.469(2)
C8 C9 1.507(2)
C8 C11 1.518(2)
C8 H8 0.9800
C9 O2 1.206(2)
C9 N2 1.355(2)
N2 O3 1.3747(19)
N2 C10 1.396(2)
C10 O1 1.202(2)
C11 H11A 0.9600
C11 H11B 0.9600
C11 H11C 0.9600
C12 O3 1.454(2)
C12 C13 1.489(3)
C12 H12A 0.9700
C12 H12B 0.9700
C13 C14 1.380(3)
C13 C18 1.381(3)
C14 C15 1.374(3)
C14 H14 0.9300
C15 C16 1.366(4)
C15 H15 0.9300
C16 C17 1.368(5)
C16 H16 0.9300
C17 C18 1.379(4)
C17 H17 0.9300
C18 H18 0.9300

loop_
_geom_hbond_atom_site_label_D
_geom_hbond_atom_site_label_H
_geom_hbond_atom_site_label_A
_geom_hbond_distance_DH
_geom_hbond_distance_HA
_geom_hbond_distance_DA
_geom_hbond_angle_DHA
_geom_hbond_site_symmetry_A
C11 H11B O2 0.96 2.65 3.602(2) 171.1 3
C11 H11A O1 0.96 2.61 3.461(2) 147.4 1_565
C6 H6 O1 0.93 2.33 2.899(2) 119.0 .

loop_
_geom_torsion_atom_site_label_1
_geom_torsion_atom_site_label_2
_geom_torsion_atom_site_label_3
_geom_torsion_atom_site_label_4
_geom_torsion
F1 C1 C2 C3 60.2(11)
F3' C1 C2 C3 -99.6(10)
F2 C1 C2 C3 -175.4(8)
F1' C1 C2 C3 22.6(8)
F2' C1 C2 C3 138.8(8)
F3 C1 C2 C3 -58.0(8)
F1 C1 C2 C7 -122.9(10)
F3' C1 C2 C7 77.4(10)
F2 C1 C2 C7 1.5(9)
F1' C1 C2 C7 -160.5(7)
F2' C1 C2 C7 -44.3(8)
F3 C1 C2 C7 119.0(8)
C7 C2 C3 C4 1.5(5)
C1 C2 C3 C4 178.4(3)
C2 C3 C4 C5 -1.1(4)
C3 C4 C5 C6 1.0(4)
C3 C4 C5 N1 -179.0(2)
C4 C5 C6 C7 -1.2(3)
N1 C5 C6 C7 178.7(2)
C5 C6 C7 C2 1.6(4)
C3 C2 C7 C6 -1.7(4)
C1 C2 C7 C6 -178.7(3)
C4 C5 N1 C10 155.54(18)
C6 C5 N1 C10 -24.4(3)
C4 C5 N1 C8 -18.0(3)
C6 C5 N1 C8 162.08(17)
C10 N1 C8 C9 -3.33(17)
C5 N1 C8 C9 170.99(14)
C10 N1 C8 C11 116.65(16)
C5 N1 C8 C11 -69.0(2)
N1 C8 C9 O2 -179.25(16)
C11 C8 C9 O2 59.5(2)
N1 C8 C9 N2 2.58(16)
C11 C8 C9 N2 -118.65(15)
O2 C9 N2 O3 0.2(3)
C8 C9 N2 O3 178.35(13)
O2 C9 N2 C10 -179.32(16)
C8 C9 N2 C10 -1.16(19)
C5 N1 C10 O1 6.4(3)
C8 N1 C10 O1 -179.37(16)
C5 N1 C10 N2 -171.50(14)
C8 N1 C10 N2 2.69(17)
C9 N2 C10 O1 -179.00(15)
O3 N2 C10 O1 1.5(2)
C9 N2 C10 N1 -0.91(19)
O3 N2 C10 N1 179.57(13)
O3 C12 C13 C14 43.5(2)
O3 C12 C13 C18 -138.37(18)
C18 C13 C14 C15 0.2(3)
C12 C13 C14 C15 178.4(2)
C13 C14 C15 C16 0.4(4)
C14 C15 C16 C17 -0.9(4)
C15 C16 C17 C18 0.7(4)
C16 C17 C18 C13 0.0(4)
C14 C13 C18 C17 -0.4(3)
C12 C13 C18 C17 -178.6(2)
C9 N2 O3 C12 103.83(18)
C10 N2 O3 C12 -76.69(18)
C13 C12 O3 N2 -149.70(15)
